data_4111623
loop_
_publ_author_name
'Xiang Wang'
'Benjamin S. Lane'
'Dalibor Sames'

_publ_section_title
;
 Direct C-Arylation of Free (NH)-Indoles and Pyrroles Catalyzed by
 Ar-Rh(III) Complexes Assembled In Situ
;
_journal_name_full 'Journal of the American Chemical Society'
_journal_page_first 4996
_journal_page_last 4997
_journal_paper_doi 10.1021/ja050279p
_journal_volume 127
_journal_year 2005
_chemical_formula_sum 'C59.5 H49.5 Cl1.5 F18 O4 P2 Rh'
_chemical_formula_weight 1388.52
_chemical_name_common RhP2O2Tol
_chemical_name_systematic
;
  ?
;
_space_group_IT_number 2
_symmetry_cell_setting triclinic
_symmetry_space_group_name_Hall '-P 1'
_symmetry_space_group_name_H-M 'P -1'
_atom_sites_solution_hydrogens geom
_atom_sites_solution_primary direct
_atom_sites_solution_secondary difmap
_audit_creation_method SHELXL-97
_cell_angle_alpha 90.146(2)
_cell_angle_beta 101.100(2)
_cell_angle_gamma 93.6600(10)
_cell_formula_units_Z 2
_cell_length_a 12.9032(10)
_cell_length_b 13.8547(11)
_cell_length_c 18.2539(13)
_cell_measurement_reflns_used 4607
_cell_measurement_temperature 243(2)
_cell_measurement_theta_max 23.22
_cell_measurement_theta_min 2.53
_cell_volume 3195.3(4)
_computing_cell_refinement 'Bruker SMART'
_computing_data_collection 'Bruker SMART'
_computing_data_reduction 'Bruker SHELXTL'
_computing_molecular_graphics 'Bruker SHELXTL'
_computing_publication_material 'Bruker SHELXTL'
_computing_structure_refinement 'SHELXL-97 (Sheldrick, 1997)'
_computing_structure_solution 'SHELXS-97 (Sheldrick, 1990)'
_diffrn_ambient_temperature 243(2)
_diffrn_measured_fraction_theta_full 0.877
_diffrn_measured_fraction_theta_max 0.877
_diffrn_measurement_device_type 'CCD area detector'
_diffrn_measurement_method 'phi and omega scans'
_diffrn_radiation_monochromator graphite
_diffrn_radiation_source 'fine-focus sealed tube'
_diffrn_radiation_type MoK\a
_diffrn_radiation_wavelength 0.71073
_diffrn_reflns_av_R_equivalents 0.0287
_diffrn_reflns_av_sigmaI/netI 0.1106
_diffrn_reflns_limit_h_max 15
_diffrn_reflns_limit_h_min -16
_diffrn_reflns_limit_k_max 16
_diffrn_reflns_limit_k_min -18
_diffrn_reflns_limit_l_max 24
_diffrn_reflns_limit_l_min -10
_diffrn_reflns_number 21704
_diffrn_reflns_theta_full 28.28
_diffrn_reflns_theta_max 28.28
_diffrn_reflns_theta_min 1.47
_exptl_absorpt_coefficient_mu 0.476
_exptl_absorpt_correction_T_max 0.8705
_exptl_absorpt_correction_T_min 0.7969
_exptl_absorpt_correction_type none
_exptl_crystal_density_diffrn 1.443
_exptl_crystal_F_000 1402
_exptl_crystal_size_max 0.50
_exptl_crystal_size_mid 0.30
_exptl_crystal_size_min 0.30
_platon_squeeze_details
;
The unit cell contains one CHCl3 molecule which have been treated as a diffuse

  Refinement of F^2^ against ALL reflections.  The weighted R-factor wR and
  goodness of fit S are based on F^2^, conventional R-factors R are based
  on F, with F set to zero for negative F^2^. The threshold expression of
  F^2^ > 2sigma(F^2^) is used only for calculating R-factors(gt) etc. and is
  not relevant to the choice of reflections for refinement.  R-factors based
  on F^2^ are statistically about twice as large as those based on F, and R-
  factors based on ALL data will be even larger.
;
_refine_diff_density_max 0.711
_refine_diff_density_min -0.559
_refine_diff_density_rms 0.078
_refine_ls_extinction_coef 0.0000(4)
_refine_ls_extinction_expression Fc^*^=kFc[1+0.001xFc^2^\l^3^/sin(2\q)]^-1/4^
_refine_ls_extinction_method SHELXL
_refine_ls_goodness_of_fit_ref 0.943
_refine_ls_hydrogen_treatment mixed
_refine_ls_matrix_type full
_refine_ls_number_parameters 748
_refine_ls_number_reflns 13916
_refine_ls_number_restraints 4
_refine_ls_restrained_S_all 0.968
_refine_ls_R_factor_all 0.1487
_refine_ls_R_factor_gt 0.0708
_refine_ls_shift/su_max 0.471
_refine_ls_shift/su_mean 0.008
_refine_ls_structure_factor_coef Fsqd
_refine_ls_weighting_details 'calc w=1/[\s^2^(Fo^2^)+(0.1100P)^2^+0.0000P] where P=(Fo^2^+2Fc^2^)/3'
_refine_ls_weighting_scheme calc
_refine_ls_wR_factor_gt 0.1866
_refine_ls_wR_factor_ref 0.2114
_reflns_number_gt 6383
_reflns_number_total 13916
_reflns_threshold_expression >2sigma(I)
_cod_data_source_file ja050279psi20050124_040737.cif
_cod_data_source_block rhgzs5ap
_cod_original_formula_sum 'C59.50 H49.50 Cl1.50 F18 O4 P2 Rh'
_cod_database_code 4111623

loop_
_symmetry_equiv_pos_as_xyz
'x, y, z'
'-x, -y, -z'

loop_
_atom_site_label
_atom_site_type_symbol
_atom_site_fract_x
_atom_site_fract_y
_atom_site_fract_z
_atom_site_U_iso_or_equiv
_atom_site_adp_type
_atom_site_occupancy
_atom_site_symmetry_multiplicity
_atom_site_calc_flag
_atom_site_refinement_flags
_atom_site_disorder_assembly
_atom_site_disorder_group
Rh Rh -0.21091(3) 1.23742(3) -0.23273(2) 0.05309(19) Uani 1 1 d . . .
O1 O -0.0824(3) 1.2193(3) -0.27952(18) 0.0537(9) Uani 1 1 d . . .
O2 O -0.2021(3) 1.1581(3) -0.3723(2) 0.0684(11) Uani 1 1 d . . .
O3 O -0.3434(3) 1.2600(3) -0.1896(3) 0.0935(17) Uani 1 1 d . . .
O4 O -0.3996(4) 1.2763(4) -0.3099(3) 0.1054(19) Uani 1 1 d . . .
P1 P -0.25216(11) 1.07130(11) -0.21791(7) 0.0534(4) Uani 1 1 d . . .
P2 P -0.17486(14) 1.40237(12) -0.25249(11) 0.0824(6) Uani 1 1 d . . .
C1 C -0.1170(5) 1.2441(3) -0.1325(3) 0.0470(13) Uani 1 1 d . . .
C2 C -0.0086(5) 1.2437(4) -0.1229(3) 0.0565(15) Uani 1 1 d . . .
H2A H 0.0219 1.2412 -0.1656 0.068 Uiso 1 1 calc R . .
C3 C 0.0564(6) 1.2468(4) -0.0549(3) 0.082(2) Uani 1 1 d . . .
H3A H 0.1297 1.2434 -0.0514 0.098 Uiso 1 1 calc R . .
C4 C 0.0135(9) 1.2553(5) 0.0113(4) 0.096(3) Uani 1 1 d . . .
C5 C -0.0922(10) 1.2552(5) 0.0028(4) 0.104(3) Uani 1 1 d . . .
H5A H -0.1225 1.2572 0.0456 0.125 Uiso 1 1 calc R . .
C6 C -0.1591(6) 1.2522(4) -0.0679(3) 0.0683(18) Uani 1 1 d . . .
H6A H -0.2324 1.2556 -0.0717 0.082 Uiso 1 1 calc R . .
C7 C 0.0860(9) 1.2577(6) 0.0879(4) 0.150(4) Uani 1 1 d . . .
H7A H 0.0439 1.2618 0.1263 0.225 Uiso 1 1 calc R . .
H7B H 0.1361 1.3136 0.0918 0.225 Uiso 1 1 calc R . .
H7C H 0.1240 1.1992 0.0943 0.225 Uiso 1 1 calc R . .
C11 C -0.1090(4) 1.1810(4) -0.3460(3) 0.0479(13) Uani 1 1 d . . .
C12 C -0.0195(4) 1.1671(4) -0.3880(3) 0.0590(15) Uani 1 1 d . . .
C13 C -0.0362(6) 1.0627(6) -0.4212(4) 0.100(3) Uani 1 1 d . . .
H13A H -0.0294 1.0166 -0.3810 0.150 Uiso 1 1 calc R . .
H13B H 0.0167 1.0527 -0.4513 0.150 Uiso 1 1 calc R . .
H13C H -0.1063 1.0537 -0.4522 0.150 Uiso 1 1 calc R . .
C14 C -0.0309(6) 1.2413(7) -0.4494(4) 0.109(3) Uani 1 1 d . . .
H14A H -0.0184 1.3058 -0.4274 0.164 Uiso 1 1 calc R . .
H14B H -0.1018 1.2341 -0.4793 0.164 Uiso 1 1 calc R . .
H14C H 0.0204 1.2316 -0.4808 0.164 Uiso 1 1 calc R . .
C15 C 0.0884(4) 1.1813(5) -0.3387(4) 0.0776(19) Uani 1 1 d . . .
H15A H 0.0994 1.2473 -0.3196 0.116 Uiso 1 1 calc R . .
H15B H 0.1421 1.1688 -0.3675 0.116 Uiso 1 1 calc R . .
H15C H 0.0932 1.1369 -0.2974 0.116 Uiso 1 1 calc R . .
C21 C -0.4164(5) 1.2757(5) -0.2464(5) 0.092(3) Uani 1 1 d . . .
C22 C -0.5275(6) 1.2901(8) -0.2302(4) 0.116(4) Uani 1 1 d . . .
C23 C -0.5637(7) 1.3890(8) -0.2685(5) 0.176(6) Uani 1 1 d . . .
H23A H -0.5153 1.4421 -0.2459 0.264 Uiso 1 1 calc R . .
H23B H -0.6346 1.3999 -0.2614 0.264 Uiso 1 1 calc R . .
H23C H -0.5631 1.3852 -0.3215 0.264 Uiso 1 1 calc R . .
C24 C -0.6009(6) 1.2039(10) -0.2628(5) 0.170(6) Uani 1 1 d . . .
H24A H -0.5758 1.1453 -0.2386 0.255 Uiso 1 1 calc R . .
H24B H -0.6019 1.1986 -0.3160 0.255 Uiso 1 1 calc R . .
H24C H -0.6719 1.2129 -0.2548 0.255 Uiso 1 1 calc R . .
C25 C -0.5261(5) 1.2994(7) -0.1474(4) 0.111(3) Uani 1 1 d . . .
H25A H -0.5046 1.2397 -0.1231 0.167 Uiso 1 1 calc R . .
H25B H -0.5963 1.3120 -0.1397 0.167 Uiso 1 1 calc R . .
H25C H -0.4765 1.3524 -0.1264 0.167 Uiso 1 1 calc R . .
C111 C -0.1635(5) 0.9841(4) -0.2412(3) 0.0633(16) Uani 1 1 d . . .
C112 C -0.0559(5) 1.0014(4) -0.2170(3) 0.0693(17) Uani 1 1 d . . .
H11A H -0.0301 1.0586 -0.1899 0.083 Uiso 1 1 calc R . .
C113 C 0.0149(7) 0.9365(5) -0.2317(4) 0.088(2) Uani 1 1 d . . .
H11B H 0.0883 0.9477 -0.2150 0.105 Uiso 1 1 calc R . .
C114 C -0.0290(10) 0.8526(6) -0.2731(5) 0.103(3) Uani 1 1 d . A .
C115 C -0.1342(11) 0.8363(6) -0.2953(5) 0.122(4) Uani 1 1 d . . .
H11C H -0.1624 0.7791 -0.3215 0.146 Uiso 1 1 calc R . .
C116 C -0.1979(7) 0.9017(6) -0.2798(4) 0.093(2) Uani 1 1 d . . .
H11D H -0.2711 0.8898 -0.2968 0.112 Uiso 1 1 calc R . .
C117 C 0.0541(5) 0.7785(3) -0.2877(3) 0.154(6) Uani 1 1 d . . .
F111 F 0.0336(5) 0.7479(3) -0.3567(3) 0.243(8) Uani 0.750(9) 1 d PR A 1
F112 F 0.1531(5) 0.8111(3) -0.2721(3) 0.199(6) Uani 0.750(9) 1 d PR A 1
F113 F 0.0514(5) 0.6981(3) -0.2522(3) 0.159(4) Uani 0.750(9) 1 d PR A 1
F11A F 0.1032(5) 0.7624(3) -0.2218(3) 0.28(3) Uani 0.250(9) 1 d PR A 2
F12A F -0.0191(5) 0.7056(3) -0.2982(3) 0.30(3) Uani 0.250(9) 1 d PR A 2
F13A F 0.0808(5) 0.8099(3) -0.3479(3) 0.149(12) Uani 0.250(9) 1 d PR A 2
C121 C -0.2634(4) 1.0413(4) -0.1221(3) 0.0560(15) Uani 1 1 d . . .
C122 C -0.3490(5) 1.0724(4) -0.0946(3) 0.0640(17) Uani 1 1 d . . .
H12A H -0.4010 1.1054 -0.1262 0.077 Uiso 1 1 calc R . .
C123 C -0.3589(5) 1.0552(5) -0.0212(3) 0.077(2) Uani 1 1 d . . .
H12B H -0.4161 1.0769 -0.0022 0.093 Uiso 1 1 calc R . .
C124 C -0.2797(5) 1.0039(5) 0.0239(3) 0.074(2) Uani 1 1 d . . .
C125 C -0.1951(5) 0.9776(5) -0.0006(3) 0.0728(18) Uani 1 1 d . . .
H12C H -0.1414 0.9470 0.0313 0.087 Uiso 1 1 calc R . .
C126 C -0.1870(5) 0.9959(4) -0.0737(3) 0.0628(15) Uani 1 1 d . . .
H12D H -0.1273 0.9766 -0.0910 0.075 Uiso 1 1 calc R . .
C127 C -0.2955(3) 0.9816(3) 0.10288(16) 0.136(4) Uani 1 1 d . . .
F121 F -0.2846(3) 1.0615(3) 0.14493(16) 0.224(4) Uani 1 1 d R . .
F122 F -0.2272(3) 0.9263(3) 0.13891(16) 0.142(2) Uani 1 1 d R . .
F123 F -0.3897(3) 0.9439(3) 0.10315(16) 0.293(6) Uani 1 1 d R . .
C131 C -0.3818(5) 1.0287(5) -0.2729(3) 0.077(2) Uani 1 1 d . . .
C132 C -0.4112(5) 1.0622(6) -0.3451(3) 0.090(2) Uani 1 1 d . . .
H13D H -0.3666 1.1079 -0.3641 0.108 Uiso 1 1 calc R . .
C133 C -0.5066(6) 1.0279(7) -0.3893(4) 0.121(4) Uani 1 1 d . . .
H13E H -0.5248 1.0486 -0.4388 0.146 Uiso 1 1 calc R . .
C134 C -0.5745(6) 0.9641(8) -0.3612(4) 0.136(4) Uani 1 1 d . . .
C135 C -0.5456(7) 0.9314(8) -0.2894(4) 0.147(5) Uani 1 1 d . . .
H13F H -0.5926 0.8883 -0.2701 0.176 Uiso 1 1 calc R . .
C136 C -0.4489(6) 0.9605(7) -0.2447(4) 0.119(3) Uani 1 1 d . . .
H13G H -0.4287 0.9352 -0.1967 0.143 Uiso 1 1 calc R . .
C137 C -0.6796(3) 0.9284(5) -0.4092(3) 0.206(8) Uani 1 1 d . . .
F131 F -0.6812(3) 0.9305(5) -0.4747(3) 0.367(9) Uani 1 1 d R . .
F132 F -0.7045(3) 0.8403(5) -0.3988(3) 0.249(5) Uani 1 1 d R . .
F133 F -0.7579(3) 0.9641(5) -0.3810(3) 0.232(4) Uani 1 1 d R . .
C211 C -0.2601(7) 1.4870(5) -0.2200(6) 0.134(4) Uani 1 1 d . . .
C212 C -0.2850(7) 1.4775(5) -0.1497(7) 0.156(5) Uani 1 1 d . . .
H21A H -0.2627 1.4238 -0.1209 0.187 Uiso 1 1 calc R . .
C213 C -0.3420(8) 1.5447(5) -0.1205(8) 0.185(6) Uani 1 1 d . . .
H21B H -0.3582 1.5369 -0.0727 0.222 Uiso 1 1 calc R . .
C214 C -0.3737(9) 1.6223(7) -0.1628(10) 0.213(8) Uani 1 1 d . . .
C215 C -0.3497(10) 1.6351(7) -0.2295(11) 0.269(11) Uani 1 1 d . . .
H21D H -0.3733 1.6884 -0.2583 0.323 Uiso 1 1 calc R . .
C216 C -0.2897(9) 1.5692(7) -0.2562(9) 0.227(8) Uani 1 1 d . . .
H21C H -0.2681 1.5819 -0.3018 0.273 Uiso 1 1 calc R . .
C217 C -0.4274(4) 1.6976(3) -0.1233(5) 0.49(3) Uani 1 1 d D . .
F211 F -0.5232(4) 1.7176(3) -0.1841(5) 0.376(9) Uani 1 1 d RD . .
F212 F -0.3795(4) 1.7760(3) -0.1209(5) 0.560(16) Uani 1 1 d R . .
F213 F -0.4708(4) 1.6731(3) -0.0766(5) 0.254(5) Uani 1 1 d RD . .
C221 C -0.1817(6) 1.4301(6) -0.3511(5) 0.101(3) Uani 1 1 d . . .
C222 C -0.1197(6) 1.5092(6) -0.3735(5) 0.119(3) Uani 1 1 d . . .
H22A H -0.0738 1.5492 -0.3382 0.142 Uiso 1 1 calc R . .
C223 C -0.1300(8) 1.5249(8) -0.4501(7) 0.139(5) Uani 1 1 d . . .
H22B H -0.0886 1.5757 -0.4663 0.166 Uiso 1 1 calc R . .
C224 C -0.1972(7) 1.4698(9) -0.5013(6) 0.136(5) Uani 1 1 d . . .
C225 C -0.2573(6) 1.3930(6) -0.4801(5) 0.116(3) Uani 1 1 d . . .
H22C H -0.3035 1.3546 -0.5164 0.139 Uiso 1 1 calc R . .
C226 C -0.2492(6) 1.3728(6) -0.4054(5) 0.102(3) Uani 1 1 d . . .
H22E H -0.2896 1.3199 -0.3908 0.123 Uiso 1 1 calc R . .
C227 C -0.2042(4) 1.4808(3) -0.5852(2) 0.201(8) Uani 1 1 d . . .
F221 F -0.2929(4) 1.4666(3) -0.6241(2) 0.200(3) Uani 1 1 d R . .
F222 F -0.1807(4) 1.5700(3) -0.6010(2) 0.222(4) Uani 1 1 d R . .
F223 F -0.1362(4) 1.4375(3) -0.6117(2) 0.281(6) Uani 1 1 d R . .
C231 C -0.0423(5) 1.4459(4) -0.2075(5) 0.080(2) Uani 1 1 d . . .
C232 C -0.0238(8) 1.4891(5) -0.1383(6) 0.123(4) Uani 1 1 d . . .
H23D H -0.0806 1.4992 -0.1144 0.147 Uiso 1 1 calc R . .
C233 C 0.0794(9) 1.5180(7) -0.1034(6) 0.146(5) Uani 1 1 d . . .
H23E H 0.0920 1.5487 -0.0562 0.175 Uiso 1 1 calc R . .
C234 C 0.1622(7) 1.5020(6) -0.1373(6) 0.126(4) Uani 1 1 d . A .
C235 C 0.1449(7) 1.4585(5) -0.2056(4) 0.091(2) Uani 1 1 d . . .
H23F H 0.2022 1.4485 -0.2290 0.110 Uiso 1 1 calc R . .
C236 C 0.0438(5) 1.4289(5) -0.2408(4) 0.0733(18) Uani 1 1 d . . .
H23G H 0.0326 1.3971 -0.2875 0.088 Uiso 1 1 calc R . .
C237 C 0.2722(4) 1.5344(4) -0.0990(3) 0.248(12) Uani 1 1 d D . .
F231 F 0.3271(4) 1.5675(4) -0.1514(3) 0.411(18) Uani 0.750(9) 1 d PR A 1
F232 F 0.2709(4) 1.6010(4) -0.0511(3) 0.186(5) Uani 0.750(9) 1 d PR A 1
F233 F 0.3243(4) 1.4520(4) -0.0660(3) 0.422(19) Uani 0.750(9) 1 d PRD A 1
F31A F 0.3173(4) 1.5571(4) -0.0295(3) 0.110(8) Uani 0.250(9) 1 d PR A 2
F32A F 0.3519(4) 1.5020(4) -0.1170(3) 0.090(8) Uani 0.250(9) 1 d PR A 2
F33A F 0.2712(4) 1.6487(4) -0.1393(3) 0.158(15) Uani 0.250(9) 1 d PRD A 2

loop_
_atom_site_aniso_label
_atom_site_aniso_U_11
_atom_site_aniso_U_22
_atom_site_aniso_U_33
_atom_site_aniso_U_23
_atom_site_aniso_U_13
_atom_site_aniso_U_12
Rh 0.0427(3) 0.0566(3) 0.0608(3) 0.0288(2) 0.01116(19) 0.00524(19)
O1 0.058(2) 0.059(2) 0.043(2) -0.0012(17) 0.0142(17) -0.0143(19)
O2 0.048(2) 0.107(3) 0.050(2) -0.007(2) 0.0103(19) -0.003(2)
O3 0.050(2) 0.109(4) 0.135(4) 0.087(3) 0.039(3) 0.038(2)
O4 0.113(4) 0.108(4) 0.129(4) 0.065(3) 0.091(3) 0.058(3)
P1 0.0513(9) 0.0586(10) 0.0450(8) 0.0111(7) 0.0023(6) -0.0149(7)
P2 0.0762(12) 0.0587(11) 0.1340(16) 0.0576(11) 0.0646(11) 0.0318(9)
C1 0.070(4) 0.029(3) 0.045(3) 0.002(2) 0.020(3) -0.001(3)
C2 0.084(4) 0.041(3) 0.040(3) 0.002(2) 0.005(3) -0.012(3)
C3 0.107(5) 0.056(4) 0.065(4) 0.014(3) -0.016(4) -0.028(4)
C4 0.175(9) 0.050(4) 0.055(4) 0.006(3) 0.012(5) -0.027(5)
C5 0.221(10) 0.044(4) 0.058(5) -0.009(3) 0.063(6) -0.032(6)
C6 0.119(5) 0.038(3) 0.055(4) -0.001(3) 0.039(4) -0.003(3)
C7 0.266(13) 0.087(6) 0.062(5) -0.005(4) -0.039(6) -0.032(7)
C11 0.054(3) 0.052(3) 0.037(3) 0.002(2) 0.007(3) 0.002(3)
C12 0.050(3) 0.077(4) 0.052(3) -0.010(3) 0.016(3) 0.006(3)
C13 0.082(5) 0.138(7) 0.085(5) -0.051(5) 0.029(4) 0.008(5)
C14 0.081(5) 0.181(9) 0.083(5) 0.048(5) 0.049(4) 0.036(5)
C15 0.053(4) 0.095(5) 0.090(5) -0.003(4) 0.024(3) 0.014(4)
C21 0.065(4) 0.102(6) 0.127(6) 0.070(5) 0.053(4) 0.044(4)
C22 0.068(5) 0.213(10) 0.089(5) 0.083(6) 0.046(4) 0.082(6)
C23 0.146(8) 0.264(14) 0.162(8) 0.125(9) 0.091(7) 0.165(9)
C24 0.058(5) 0.370(19) 0.090(6) 0.033(9) 0.023(5) 0.049(8)
C25 0.063(4) 0.192(9) 0.090(5) 0.052(5) 0.037(4) 0.023(5)
C111 0.085(5) 0.045(4) 0.059(3) -0.005(3) 0.018(3) -0.019(3)
C112 0.091(5) 0.037(3) 0.083(4) -0.007(3) 0.026(4) -0.004(3)
C113 0.121(6) 0.056(5) 0.092(5) 0.004(4) 0.028(5) 0.025(4)
C114 0.201(10) 0.043(5) 0.085(5) 0.004(4) 0.074(6) 0.021(6)
C115 0.218(13) 0.044(5) 0.097(6) -0.024(4) 0.032(8) -0.041(7)
C116 0.129(7) 0.060(5) 0.082(5) -0.027(4) 0.012(5) -0.034(5)
C117 0.265(17) 0.053(6) 0.179(11) -0.018(7) 0.136(12) -0.010(9)
F111 0.48(2) 0.161(12) 0.133(7) -0.030(7) 0.139(11) 0.137(13)
F112 0.273(13) 0.099(6) 0.278(15) -0.004(8) 0.168(12) 0.070(8)
F113 0.239(11) 0.073(5) 0.201(9) 0.038(5) 0.115(8) 0.073(6)
F11A 0.40(6) 0.25(5) 0.20(3) -0.02(3) -0.02(3) 0.27(5)
F12A 0.078(16) 0.11(2) 0.75(10) -0.10(4) 0.12(3) 0.052(14)
F13A 0.19(3) 0.13(2) 0.18(3) 0.035(19) 0.13(2) 0.065(19)
C121 0.059(4) 0.060(4) 0.044(3) 0.011(3) 0.004(3) -0.019(3)
C122 0.058(4) 0.081(4) 0.051(3) 0.029(3) 0.009(3) -0.004(3)
C123 0.059(4) 0.109(5) 0.064(4) 0.025(4) 0.019(3) -0.012(4)
C124 0.062(4) 0.108(5) 0.045(3) 0.030(3) -0.004(3) -0.013(4)
C125 0.057(4) 0.100(5) 0.058(4) 0.020(3) 0.004(3) -0.001(4)
C126 0.065(4) 0.058(4) 0.065(4) 0.014(3) 0.013(3) 0.004(3)
C127 0.080(6) 0.239(13) 0.085(6) 0.077(7) 0.008(5) -0.009(7)
F121 0.289(9) 0.339(11) 0.085(4) 0.056(5) 0.082(5) 0.181(9)
F122 0.130(4) 0.214(6) 0.080(3) 0.075(3) 0.011(3) 0.028(4)
F123 0.097(4) 0.632(17) 0.124(4) 0.202(7) -0.007(3) -0.098(7)
C131 0.070(4) 0.101(5) 0.054(4) 0.000(3) 0.006(3) -0.038(4)
C132 0.060(4) 0.153(7) 0.050(4) 0.020(4) 0.005(3) -0.034(4)
C133 0.073(5) 0.220(10) 0.052(4) 0.019(5) -0.014(4) -0.052(6)
C134 0.077(5) 0.248(12) 0.066(5) -0.016(6) 0.002(4) -0.088(7)
C135 0.105(6) 0.240(12) 0.080(5) -0.012(6) 0.019(5) -0.118(7)
C136 0.101(6) 0.178(9) 0.060(4) 0.013(5) -0.004(4) -0.086(6)
C137 0.095(8) 0.40(2) 0.113(9) -0.065(12) 0.031(7) -0.101(12)
F131 0.182(7) 0.77(2) 0.087(4) -0.021(8) -0.029(4) -0.264(11)
F132 0.135(6) 0.337(12) 0.246(9) -0.127(8) 0.012(5) -0.130(7)
F133 0.123(5) 0.270(10) 0.259(9) -0.063(7) -0.057(6) -0.025(6)
C211 0.133(7) 0.079(5) 0.238(10) 0.100(6) 0.140(7) 0.065(5)
C212 0.160(8) 0.047(4) 0.322(14) 0.060(6) 0.187(10) 0.041(5)
C213 0.199(10) 0.043(5) 0.384(17) 0.047(7) 0.225(12) 0.037(6)
C214 0.169(10) 0.061(6) 0.48(2) 0.077(10) 0.228(14) 0.049(6)
C215 0.215(13) 0.089(7) 0.61(3) 0.174(13) 0.306(18) 0.097(8)
C216 0.189(10) 0.133(9) 0.45(2) 0.192(12) 0.234(13) 0.124(8)
C217 0.30(2) 0.041(6) 1.29(8) 0.006(17) 0.57(4) 0.011(9)
F211 0.338(13) 0.334(14) 0.58(2) 0.194(15) 0.311(15) 0.272(12)
F212 0.359(14) 0.083(5) 1.40(5) -0.083(13) 0.57(2) 0.016(7)
F213 0.147(6) 0.135(6) 0.517(15) -0.127(8) 0.158(8) 0.008(5)
C221 0.065(5) 0.098(6) 0.163(8) 0.094(6) 0.067(5) 0.045(4)
C222 0.099(6) 0.100(6) 0.178(8) 0.097(6) 0.069(6) 0.033(5)
C223 0.098(7) 0.140(9) 0.204(12) 0.128(9) 0.084(7) 0.036(6)
C224 0.083(6) 0.180(11) 0.176(10) 0.145(9) 0.076(6) 0.084(7)
C225 0.091(5) 0.135(7) 0.147(7) 0.090(6) 0.072(5) 0.053(5)
C226 0.073(5) 0.114(7) 0.141(7) 0.085(6) 0.064(5) 0.038(5)
C227 0.127(8) 0.316(17) 0.216(12) 0.228(13) 0.129(9) 0.138(10)
F221 0.200(7) 0.259(8) 0.169(6) 0.130(6) 0.088(5) 0.063(6)
F222 0.365(11) 0.151(5) 0.167(5) 0.097(5) 0.100(6) -0.001(6)
F223 0.241(8) 0.459(15) 0.208(7) 0.196(9) 0.143(7) 0.206(10)
C231 0.094(5) 0.030(3) 0.139(6) 0.017(4) 0.076(5) 0.006(3)
C232 0.150(9) 0.046(4) 0.210(10) -0.036(5) 0.138(8) -0.016(5)
C233 0.167(10) 0.109(7) 0.188(10) -0.085(7) 0.124(9) -0.062(7)
C234 0.107(6) 0.108(7) 0.179(9) -0.090(6) 0.095(6) -0.057(5)
C235 0.109(6) 0.073(5) 0.109(6) -0.025(4) 0.073(5) -0.013(4)
C236 0.076(5) 0.059(4) 0.099(5) 0.006(3) 0.052(4) 0.002(4)
C237 0.199(16) 0.32(2) 0.245(17) -0.205(18) 0.158(15) -0.168(17)
F231 0.244(18) 0.67(4) 0.31(2) -0.21(3) 0.133(17) -0.25(2)
F232 0.199(10) 0.159(9) 0.191(10) -0.124(8) 0.027(7) -0.021(8)
F233 0.109(8) 0.58(3) 0.54(3) -0.46(3) -0.040(12) 0.049(13)
F31A 0.076(12) 0.129(19) 0.124(16) -0.008(14) 0.019(11) 0.006(12)
F32A 0.108(15) 0.056(10) 0.079(11) -0.027(8) -0.059(10) 0.032(9)
F33A 0.093(15) 0.107(16) 0.24(3) 0.099(18) -0.029(16) -0.061(12)

loop_
_atom_type_symbol
_atom_type_description
_atom_type_scat_dispersion_real
_atom_type_scat_dispersion_imag
_atom_type_scat_source
C C 0.0033 0.0016 'International Tables Vol C Tables 4.2.6.8 and 6.1.1.4'
H H 0.0000 0.0000 'International Tables Vol C Tables 4.2.6.8 and 6.1.1.4'
O O 0.0106 0.0060 'International Tables Vol C Tables 4.2.6.8 and 6.1.1.4'
F F 0.0171 0.0103 'International Tables Vol C Tables 4.2.6.8 and 6.1.1.4'
P P 0.1023 0.0942 'International Tables Vol C Tables 4.2.6.8 and 6.1.1.4'
Rh Rh -1.1178 0.9187 'International Tables Vol C Tables 4.2.6.8 and 6.1.1.4'
Cl Cl 0.1484 0.1585 'International Tables Vol C Tables 4.2.6.8 and 6.1.1.4'

loop_
_geom_angle_atom_site_label_1
_geom_angle_atom_site_label_2
_geom_angle_atom_site_label_3
_geom_angle
C1 Rh O1 89.30(18)
C1 Rh O3 92.8(2)
O1 Rh O3 177.26(14)
C1 Rh P2 91.89(14)
O1 Rh P2 84.39(11)
O3 Rh P2 93.78(13)
C1 Rh P1 90.58(14)
O1 Rh P1 95.73(11)
O3 Rh P1 86.01(13)
P2 Rh P1 177.53(7)
C11 O1 Rh 111.8(3)
C21 O3 Rh 105.5(4)
C111 P1 C121 103.5(3)
C111 P1 C131 103.5(3)
C121 P1 C131 103.4(2)
C111 P1 Rh 118.99(18)
C121 P1 Rh 112.77(19)
C131 P1 Rh 113.0(2)
C231 P2 C221 104.5(4)
C231 P2 C211 103.9(4)
C221 P2 C211 104.8(4)
C231 P2 Rh 112.85(19)
C221 P2 Rh 112.7(3)
C211 P2 Rh 117.0(2)
C2 C1 C6 116.6(5)
C2 C1 Rh 122.6(4)
C6 C1 Rh 120.7(5)
C3 C2 C1 123.4(6)
C2 C3 C4 120.0(7)
C5 C4 C3 117.2(7)
C5 C4 C7 122.3(9)
C3 C4 C7 120.3(9)
C4 C5 C6 122.3(7)
C1 C6 C5 120.3(7)
O2 C11 O1 120.2(5)
O2 C11 C12 123.0(5)
O1 C11 C12 116.7(5)
C15 C12 C14 109.8(5)
C15 C12 C11 112.7(5)
C14 C12 C11 106.1(5)
C15 C12 C13 109.9(5)
C14 C12 C13 111.0(6)
C11 C12 C13 107.2(5)
O4 C21 O3 121.9(6)
O4 C21 C22 121.6(7)
O3 C21 C22 116.5(6)
C25 C22 C24 109.9(7)
C25 C22 C21 112.0(6)
C24 C22 C21 108.3(8)
C25 C22 C23 108.2(8)
C24 C22 C23 112.1(8)
C21 C22 C23 106.5(6)
C116 C111 C112 117.9(7)
C116 C111 P1 123.1(6)
C112 C111 P1 119.1(4)
C111 C112 C113 121.4(6)
C112 C113 C114 116.4(8)
C115 C114 C113 121.3(8)
C115 C114 C117 123.4(9)
C113 C114 C117 115.2(9)
C116 C115 C114 119.3(8)
C115 C116 C111 123.6(9)
F11A C117 F13A 135.3
F11A C117 F113 53.3
F13A C117 F113 138.3
F11A C117 F111 145.1
F13A C117 F111 46.2
F113 C117 F111 101.4
F11A C117 F112 64.4
F13A C117 F112 71.5
F113 C117 F112 104.7
F111 C117 F112 107.8
F11A C117 F12A 101.3
F13A C117 F12A 114.2
F113 C117 F12A 50.8
F111 C117 F12A 68.4
F112 C117 F12A 150.7
F11A C117 C114 102.3(4)
F13A C117 C114 102.8(3)
F113 C117 C114 115.1(3)
F111 C117 C114 111.1(4)
F112 C117 C114 115.5(5)
F12A C117 C114 92.0(5)
C126 C121 C122 117.9(5)
C126 C121 P1 123.3(5)
C122 C121 P1 118.6(4)
C121 C122 C123 120.9(5)
C122 C123 C124 117.7(6)
C125 C124 C123 121.9(5)
C125 C124 C127 121.6(5)
C123 C124 C127 116.5(6)
C124 C125 C126 119.2(6)
C121 C126 C125 122.3(6)
F122 C127 F123 109.0
F122 C127 F121 104.3
F123 C127 F121 106.0
F122 C127 C124 114.0(3)
F123 C127 C124 111.6(3)
F121 C127 C124 111.5(3)
C132 C131 C136 119.8(6)
C132 C131 P1 118.6(4)
C136 C131 P1 121.6(5)
C133 C132 C131 119.9(6)
C132 C133 C134 120.6(6)
C135 C134 C133 119.4(6)
C135 C134 C137 120.2(7)
C133 C134 C137 120.4(7)
C134 C135 C136 121.7(7)
C135 C136 C131 118.5(6)
F131 C137 F132 102.7
F131 C137 F133 120.3
F132 C137 F133 96.1
F131 C137 C134 114.4(4)
F132 C137 C134 113.0(5)
F133 C137 C134 108.7(4)
C216 C211 C212 115.4(9)
C216 C211 P2 123.5(7)
C212 C211 P2 120.3(5)
C211 C212 C213 122.1(8)
C214 C213 C212 118.3(11)
C213 C214 C215 121.5(9)
C213 C214 C217 114.7(12)
C215 C214 C217 123.5(9)
C214 C215 C216 119.2(10)
C211 C216 C215 123.2(11)
F213 C217 F212 121.5
F213 C217 F211 99.3
F212 C217 F211 99.0
F213 C217 C214 119.2(5)
F212 C217 C214 110.7(4)
F211 C217 C214 101.4(7)
C226 C221 C222 119.5(8)
C226 C221 P2 119.3(5)
C222 C221 P2 121.2(8)
C223 C222 C221 117.3(10)
C224 C223 C222 122.2(8)
C223 C224 C225 120.9(9)
C223 C224 C227 123.2(8)
C225 C224 C227 115.7(11)
C224 C225 C226 119.6(10)
C225 C226 C221 120.6(8)
F221 C227 F223 111.4
F221 C227 F222 101.3
F223 C227 F222 101.2
F221 C227 C224 115.9(4)
F223 C227 C224 114.7(3)
F222 C227 C224 110.6(5)
C232 C231 C236 118.9(7)
C232 C231 P2 121.0(6)
C236 C231 P2 120.0(6)
C231 C232 C233 119.9(7)
C234 C233 C232 120.3(8)
C235 C234 C233 120.3(9)
C235 C234 C237 120.4(7)
C233 C234 C237 119.3(8)
C234 C235 C236 120.3(7)
C235 C236 C231 120.3(7)
F32A C237 F232 126.8
F32A C237 F31A 96.1
F232 C237 F31A 41.3
F32A C237 F231 51.3
F232 C237 F231 109.8
F31A C237 F231 114.9
F32A C237 F233 55.1
F232 C237 F233 112.2
F31A C237 F233 71.7
F231 C237 F233 106.4
F32A C237 C234 122.1(4)
F232 C237 C234 111.0(4)
F31A C237 C234 134.5(4)
F231 C237 C234 108.5(4)
F233 C237 C234 108.8(5)
F32A C237 F33A 101.6
F232 C237 F33A 68.4
F31A C237 F33A 100.5
F231 C237 F33A 52.3
F233 C237 F33A 152.9
C234 C237 F33A 95.2(5)

loop_
_geom_bond_atom_site_label_1
_geom_bond_atom_site_label_2
_geom_bond_distance
Rh C1 1.989(5)
Rh O1 2.034(3)
Rh O3 2.055(4)
Rh P2 2.3456(17)
Rh P1 2.3571(15)
O1 C11 1.298(6)
O2 C11 1.226(6)
O3 C21 1.288(8)
O4 C21 1.218(8)
P1 C111 1.820(7)
P1 C121 1.829(5)
P1 C131 1.837(6)
P2 C231 1.813(8)
P2 C221 1.829(8)
P2 C211 1.831(7)
C1 C2 1.376(7)
C1 C6 1.396(7)
C2 C3 1.356(7)
C3 C4 1.431(10)
C4 C5 1.342(11)
C4 C7 1.524(10)
C5 C6 1.407(10)
C11 C12 1.525(7)
C12 C15 1.507(8)
C12 C14 1.515(8)
C12 C13 1.552(9)
C21 C22 1.544(8)
C22 C25 1.513(10)
C22 C24 1.520(14)
C22 C23 1.596(11)
C111 C116 1.345(9)
C111 C112 1.378(8)
C112 C113 1.384(9)
C113 C114 1.410(11)
C114 C115 1.345(12)
C114 C117 1.588(9)
C115 C116 1.326(13)
C117 F11A 1.2759
C117 F13A 1.2822
C117 F113 1.2931
C117 F111 1.3003
C117 F112 1.3050
C117 F12A 1.3258
C121 C126 1.377(8)
C121 C122 1.390(8)
C122 C123 1.391(7)
C123 C124 1.413(9)
C124 C125 1.328(8)
C124 C127 1.523(6)
C125 C126 1.381(7)
C127 F122 1.2889
C127 F123 1.2932
C127 F121 1.3298
C131 C132 1.390(8)
C131 C136 1.406(8)
C132 C133 1.390(8)
C133 C134 1.375(10)
C134 C135 1.379(11)
C134 C137 1.518(7)
C135 C136 1.389(9)
C137 F131 1.1913
C137 F132 1.2667
C137 F133 1.3394
C211 C216 1.358(10)
C211 C212 1.385(12)
C212 C213 1.389(10)
C213 C214 1.364(15)
C214 C215 1.32(2)
C214 C217 1.539(11)
C215 C216 1.380(13)
C217 F213 1.1462
C217 F212 1.2117
C217 F211 1.5342
C221 C226 1.395(11)
C221 C222 1.422(9)
C222 C223 1.397(13)
C223 C224 1.345(15)
C224 C225 1.376(12)
C224 C227 1.527(10)
C225 C226 1.379(10)
C227 F221 1.2292
C227 F223 1.2614
C227 F222 1.2992
C231 C232 1.367(11)
C231 C236 1.398(8)
C232 C233 1.395(13)
C233 C234 1.363(10)
C234 C235 1.356(10)
C234 C237 1.496(10)
C235 C236 1.374(9)
C237 F32A 1.2470
C237 F232 1.2727
C237 F31A 1.3180
C237 F231 1.3602
C237 F233 1.4369
C237 F33A 1.7476

loop_
_platon_squeeze_void_nr
_platon_squeeze_void_average_x
_platon_squeeze_void_average_y
_platon_squeeze_void_average_z
_platon_squeeze_void_volume
_platon_squeeze_void_count_electrons
1 0.500 0.500 0.500 356.8 91.7
